data_2107361
loop_
_publ_author_name
'Vlasse, M.'
'Grannec, J.'
'Portier, J.'

_publ_section_title
;
 The crystal structure of thallium oxyfluoride, Tl O F
;
_journal_name_full 'Acta Crystallographica B (24,1968-38,1982)'
_journal_page_first 3426
_journal_page_last 3428
_journal_volume 28
_journal_year 1972
_chemical_formula_sum 'F O Tl'
_chemical_name_systematic 'Tl O F'
_space_group_IT_number 217
_symmetry_space_group_name_Hall 'I -4 2 3'
_symmetry_space_group_name_H-M 'I -4 3 m'
_cell_angle_alpha 90
_cell_angle_beta 90
_cell_angle_gamma 90
_cell_formula_units_Z 32
_cell_length_a 10.78
_cell_length_b 10.78
_cell_length_c 10.78
_cell_volume 1252.727
_citation_journal_id_ASTM ACBCAR
_cod_data_source_file Vlasse_ACBCAR_1972_707.cif
_cod_data_source_block F1O1Tl1
_cod_original_cell_volume 1252.726
_cod_original_formula_sum 'F1 O1 Tl1'
_cod_database_code 2107361

loop_
_symmetry_equiv_pos_as_xyz
x,y,z
y,-x,-z
-x,-y,z
-y,x,-z
x,-y,-z
-y,-x,z
-x,y,-z
y,x,z
z,x,y
x,-z,-y
-z,-x,y
-x,z,-y
z,-x,-y
-x,-z,y
-z,x,-y
x,z,y
y,z,x
y,-z,-x
-z,-y,x
-y,z,-x
z,y,x
-y,-z,x
-z,y,-x
z,-y,-x
x+1/2,y+1/2,z+1/2
y+1/2,-x+1/2,-z+1/2
-x+1/2,-y+1/2,z+1/2
-y+1/2,x+1/2,-z+1/2
x+1/2,-y+1/2,-z+1/2
-y+1/2,-x+1/2,z+1/2
-x+1/2,y+1/2,-z+1/2
y+1/2,x+1/2,z+1/2
z+1/2,x+1/2,y+1/2
x+1/2,-z+1/2,-y+1/2
-z+1/2,-x+1/2,y+1/2
-x+1/2,z+1/2,-y+1/2
z+1/2,-x+1/2,-y+1/2
-x+1/2,-z+1/2,y+1/2
-z+1/2,x+1/2,-y+1/2
x+1/2,z+1/2,y+1/2
y+1/2,z+1/2,x+1/2
y+1/2,-z+1/2,-x+1/2
-z+1/2,-y+1/2,x+1/2
-y+1/2,z+1/2,-x+1/2
z+1/2,y+1/2,x+1/2
-y+1/2,-z+1/2,x+1/2
-z+1/2,y+1/2,-x+1/2
z+1/2,-y+1/2,-x+1/2

loop_
_atom_site_label
_atom_site_type_symbol
_atom_site_fract_x
_atom_site_fract_y
_atom_site_fract_z
_atom_site_occupancy
_atom_site_U_iso_or_equiv
Tl1 Tl+3 0 0 0 1 0.0
O3 O-2 0.145 0.145 0.145 0.5 0.0
O2 O-2 0.1 0.1 0.345 0.5 0.0
Tl2 Tl+3 0 0.5 0.5 1 0.0
O4 O-2 0.391 0.391 0.145 0.5 0.0
O1 O-2 0.363 0.363 0.363 0.5 0.0
F3 F-1 0.145 0.145 0.145 0.5 0.0
Tl3 Tl+3 0.2633 0.2633 0.037 1 0.0
F4 F-1 0.391 0.391 0.145 0.5 0.0
F2 F-1 0.1 0.1 0.345 0.5 0.0
F1 F-1 0.363 0.363 0.363 0.5 0.0
